data_7025016
loop_
_publ_author_name
'Constable, Edwin C.'
'Zhang, Guoqi'
'Housecroft, Catherine E.'
'Zampese, Jennifer A.'

_publ_section_title
;
 Amalgamating metalloligands with coordination networks.
;
_journal_issue 8
_journal_name_full 'Dalton transactions (Cambridge, England : 2003)'
_journal_page_first 1941
_journal_page_last 1947
_journal_paper_doi 10.1039/b924475a
_journal_volume 39
_journal_year 2010
_chemical_absolute_configuration ad
_chemical_formula_moiety 'C26 H28 Hg N4 Ni O4'
_chemical_formula_sum 'C26 H28 Hg N4 Ni O4'
_chemical_formula_weight 719.80
_chemical_name_systematic
;
?
;
_space_group_IT_number 19
_symmetry_cell_setting orthorhombic
_symmetry_space_group_name_Hall 'P 2ac 2ab'
_symmetry_space_group_name_H-M 'P 21 21 21'
_atom_sites_solution_hydrogens geom
_atom_sites_solution_primary direct
_atom_sites_solution_secondary difmap
_audit_creation_method SHELXL-97
_cell_angle_alpha 90.00
_cell_angle_beta 90.00
_cell_angle_gamma 90.00
_cell_formula_units_Z 8
_cell_length_a 13.623(3)
_cell_length_b 14.347(3)
_cell_length_c 26.022(5)
_cell_measurement_temperature 173(2)
_cell_volume 5086.0(18)
_computing_cell_refinement 'Stoe IPDS'
_computing_data_collection 'Stoe IPDS'
_computing_data_reduction 'Stoe IPDS'
_computing_molecular_graphics 'Bruker SHELXTL'
_computing_publication_material 'Bruker SHELXTL'
_computing_structure_refinement 'SHELXL-97 (Sheldrick, 1997)'
_computing_structure_solution 'SHELXS-97 (Sheldrick, 1990)'
_diffrn_ambient_temperature 173(2)
_diffrn_measured_fraction_theta_full 0.998
_diffrn_measured_fraction_theta_max 0.998
_diffrn_measurement_device_type 'Stoe IPDS'
_diffrn_measurement_method '\w scans'
_diffrn_radiation_monochromator graphite
_diffrn_radiation_source 'fine-focus sealed tube'
_diffrn_radiation_type MoK\a
_diffrn_radiation_wavelength 0.71073
_diffrn_reflns_av_R_equivalents 0.2027
_diffrn_reflns_av_sigmaI/netI 0.0653
_diffrn_reflns_limit_h_max 16
_diffrn_reflns_limit_h_min -16
_diffrn_reflns_limit_k_max 17
_diffrn_reflns_limit_k_min -17
_diffrn_reflns_limit_l_max 32
_diffrn_reflns_limit_l_min -32
_diffrn_reflns_number 125195
_diffrn_reflns_theta_full 26.00
_diffrn_reflns_theta_max 26.00
_diffrn_reflns_theta_min 1.57
_exptl_absorpt_coefficient_mu 6.810
_exptl_absorpt_correction_T_max 0.7270
_exptl_absorpt_correction_T_min 0.1715
_exptl_absorpt_correction_type multi-scan
_exptl_absorpt_process_details '(Blessing, 1951)'
_exptl_crystal_colour yellow
_exptl_crystal_density_diffrn 1.880
_exptl_crystal_density_method 'not measured'
_exptl_crystal_description plate
_exptl_crystal_F_000 2816
_exptl_crystal_size_max 0.40
_exptl_crystal_size_mid 0.35
_exptl_crystal_size_min 0.05
_refine_diff_density_max 3.499
_refine_diff_density_min -4.898
_refine_diff_density_rms 0.493
_refine_ls_abs_structure_details 'Flack H D (1983), Acta Cryst. A39, 876-881'
_refine_ls_abs_structure_Flack 0.034(6)
_refine_ls_extinction_method none
_refine_ls_goodness_of_fit_ref 1.155
_refine_ls_hydrogen_treatment constr
_refine_ls_matrix_type full
_refine_ls_number_parameters 654
_refine_ls_number_reflns 9989
_refine_ls_number_restraints 0
_refine_ls_restrained_S_all 1.155
_refine_ls_R_factor_all 0.0528
_refine_ls_R_factor_gt 0.0526
_refine_ls_shift/su_max 0.003
_refine_ls_shift/su_mean 0.000
_refine_ls_structure_factor_coef Fsqd
_refine_ls_weighting_details 'calc w=1/[\s^2^(Fo^2^)+(0.0992P)^2^+3.3721P] where P=(Fo^2^+2Fc^2^)/3'
_refine_ls_weighting_scheme calc
_refine_ls_wR_factor_gt 0.1389
_refine_ls_wR_factor_ref 0.1391
_reflns_number_gt 9934
_reflns_number_total 9989
_reflns_threshold_expression >2sigma(I)
_cod_data_source_file b924475a.txt
_cod_data_source_block gq100
_cod_depositor_comments
;
The following automatic conversions were performed:

'_symmetry_cell_setting' value 'Orthorhombic' changed to
'orthorhombic' according to
/home/saulius/struct/CIF-dictionaries/cif_core.dic dictionary named
'cif_core.dic' version 2.4.2 from 2011-04-26.

Automatic conversion script
Id: cif_fix_values 1891 2012-01-12 08:04:46Z andrius 
;
_cod_original_cell_volume 5086.2(18)
_cod_original_sg_symbol_Hall P2ac2ab
_cod_original_sg_symbol_H-M P2(1)2(1)2(1)
_cod_database_code 7025016

loop_
_symmetry_equiv_pos_as_xyz
'x, y, z'
'-x+1/2, -y, z+1/2'
'-x, y+1/2, -z+1/2'
'x+1/2, -y+1/2, -z'

loop_
_atom_site_label
_atom_site_type_symbol
_atom_site_fract_x
_atom_site_fract_y
_atom_site_fract_z
_atom_site_U_iso_or_equiv
_atom_site_adp_type
_atom_site_occupancy
_atom_site_symmetry_multiplicity
_atom_site_calc_flag
_atom_site_refinement_flags
Hg1B Hg 0.102493(17) 0.051659(18) 0.628017(9) 0.02448(10) Uani 1 1 d .
Ni1B Ni 0.11943(5) 0.01112(5) 0.76269(3) 0.01937(17) Uani 1 1 d .
N1B N 0.1149(4) 0.0817(4) 0.82170(19) 0.0231(10) Uani 1 1 d .
N2B N 0.1320(4) -0.0890(4) 0.80704(19) 0.0206(10) Uani 1 1 d .
O1B O 0.1355(4) 0.2368(3) 0.64262(18) 0.0296(10) Uani 1 1 d .
O2B O 0.1214(3) 0.1135(3) 0.71829(16) 0.0233(9) Uani 1 1 d .
O3B O 0.1100(3) -0.0606(3) 0.70314(16) 0.0225(9) Uani 1 1 d .
O4B O 0.0847(4) -0.1384(4) 0.61069(16) 0.0323(11) Uani 1 1 d .
C1B C 0.1463(7) 0.2526(6) 0.5514(3) 0.047(2) Uani 1 1 d .
H1B1 H 0.0848 0.2174 0.5498 0.071 Uiso 1 1 calc R
H1B2 H 0.2019 0.2098 0.5479 0.071 Uiso 1 1 calc R
H1B3 H 0.1480 0.2984 0.5235 0.071 Uiso 1 1 calc R
C2B C 0.1528(5) 0.3020(5) 0.6021(3) 0.0299(14) Uani 1 1 d .
H2BA H 0.2187 0.3302 0.6061 0.036 Uiso 1 1 calc R
H2BB H 0.1034 0.3526 0.6035 0.036 Uiso 1 1 calc R
C3B C 0.1376(5) 0.2705(5) 0.6917(3) 0.0250(13) Uani 1 1 d .
C4B C 0.1299(4) 0.2019(5) 0.7313(3) 0.0235(13) Uani 1 1 d .
C5B C 0.1321(4) 0.2330(5) 0.7823(3) 0.0262(13) Uani 1 1 d .
C6B C 0.1381(5) 0.3297(5) 0.7938(3) 0.0295(14) Uani 1 1 d .
H6BA H 0.1371 0.3501 0.8285 0.035 Uiso 1 1 calc R
C7B C 0.1453(5) 0.3937(5) 0.7548(3) 0.0331(16) Uani 1 1 d .
H7BA H 0.1500 0.4583 0.7626 0.040 Uiso 1 1 calc R
C8B C 0.1457(5) 0.3635(5) 0.7032(3) 0.0326(15) Uani 1 1 d .
H8BA H 0.1517 0.4078 0.6763 0.039 Uiso 1 1 calc R
C9B C 0.1211(4) 0.1711(5) 0.8249(2) 0.0250(13) Uani 1 1 d .
H9BA H 0.1181 0.1980 0.8582 0.030 Uiso 1 1 calc R
C10B C 0.0968(4) 0.0255(5) 0.8682(2) 0.0241(12) Uani 1 1 d .
H10A H 0.0259 0.0076 0.8679 0.029 Uiso 1 1 calc R
C11B C 0.1183(5) 0.0691(5) 0.9212(2) 0.0318(15) Uani 1 1 d .
H11A H 0.1874 0.0903 0.9227 0.038 Uiso 1 1 calc R
H11B H 0.0752 0.1237 0.9268 0.038 Uiso 1 1 calc R
C12B C 0.0998(6) -0.0039(7) 0.9629(3) 0.0445(19) Uani 1 1 d .
H12A H 0.1169 0.0229 0.9968 0.053 Uiso 1 1 calc R
H12B H 0.0291 -0.0198 0.9634 0.053 Uiso 1 1 calc R
C13B C 0.1587(7) -0.0914(7) 0.9545(3) 0.045(2) Uani 1 1 d .
H13A H 0.1422 -0.1372 0.9817 0.054 Uiso 1 1 calc R
H13B H 0.2295 -0.0767 0.9574 0.054 Uiso 1 1 calc R
C14B C 0.1385(5) -0.1342(5) 0.9022(2) 0.0325(15) Uani 1 1 d .
H14A H 0.0699 -0.1568 0.9008 0.039 Uiso 1 1 calc R
H14B H 0.1825 -0.1883 0.8968 0.039 Uiso 1 1 calc R
C15B C 0.1552(4) -0.0624(5) 0.8595(2) 0.0245(12) Uani 1 1 d .
H15A H 0.2263 -0.0448 0.8604 0.029 Uiso 1 1 calc R
C16B C 0.1300(4) -0.1769(5) 0.7937(2) 0.0213(12) Uani 1 1 d .
H16A H 0.1380 -0.2217 0.8202 0.026 Uiso 1 1 calc R
C17B C 0.1169(4) -0.2116(4) 0.7427(2) 0.0207(12) Uani 1 1 d .
C18B C 0.1077(4) -0.1524(4) 0.7004(3) 0.0218(12) Uani 1 1 d .
C19B C 0.0992(4) -0.1961(4) 0.6507(2) 0.0240(12) Uani 1 1 d .
C20B C 0.1051(4) -0.2921(4) 0.6466(2) 0.0232(12) Uani 1 1 d .
H20A H 0.1025 -0.3202 0.6136 0.028 Uiso 1 1 calc R
C21B C 0.1148(5) -0.3484(5) 0.6900(3) 0.0274(13) Uani 1 1 d .
H21A H 0.1174 -0.4142 0.6864 0.033 Uiso 1 1 calc R
C22B C 0.1207(5) -0.3096(5) 0.7375(2) 0.0244(13) Uani 1 1 d .
H22A H 0.1272 -0.3480 0.7670 0.029 Uiso 1 1 calc R
C23B C 0.0774(6) -0.1806(5) 0.5605(2) 0.0355(16) Uani 1 1 d .
H23A H 0.0191 -0.2217 0.5589 0.043 Uiso 1 1 calc R
H23B H 0.1365 -0.2185 0.5534 0.043 Uiso 1 1 calc R
C24B C 0.0684(8) -0.1032(6) 0.5218(3) 0.057(2) Uani 1 1 d .
H24A H 0.1292 -0.0667 0.5213 0.086 Uiso 1 1 calc R
H24B H 0.0133 -0.0628 0.5311 0.086 Uiso 1 1 calc R
H24C H 0.0569 -0.1299 0.4876 0.086 Uiso 1 1 calc R
C50B C -0.0447(5) 0.0853(5) 0.6274(2) 0.0286(13) Uani 1 1 d .
N50B N -0.1227(5) 0.1100(5) 0.6267(3) 0.0418(14) Uani 1 1 d .
N60B N 0.3191(4) 0.0146(4) 0.5868(2) 0.0349(13) Uani 1 1 d .
C60B C 0.2433(5) 0.0278(5) 0.6025(2) 0.0304(14) Uani 1 1 d .
Hg1A Hg 0.403156(17) 0.541574(18) 0.626711(9) 0.02420(10) Uani 1 1 d .
Ni1A Ni 0.38043(5) 0.50213(5) 0.76118(3) 0.01838(16) Uani 1 1 d .
N1A N 0.3580(4) 0.5727(4) 0.81932(17) 0.0212(10) Uani 1 1 d .
N2A N 0.3929(4) 0.4030(4) 0.80638(19) 0.0229(11) Uani 1 1 d .
O1A O 0.3681(4) 0.7268(3) 0.64030(17) 0.0284(10) Uani 1 1 d .
O2A O 0.3716(3) 0.6029(3) 0.71640(16) 0.0216(9) Uani 1 1 d .
O3A O 0.3993(3) 0.4302(3) 0.70261(15) 0.0224(8) Uani 1 1 d .
O4A O 0.4217(4) 0.3521(4) 0.61032(16) 0.0314(10) Uani 1 1 d .
C1A C 0.3547(7) 0.7428(6) 0.5489(3) 0.0431(19) Uani 1 1 d .
H1A1 H 0.3019 0.6966 0.5474 0.065 Uiso 1 1 calc R
H1A2 H 0.4183 0.7114 0.5456 0.065 Uiso 1 1 calc R
H1A3 H 0.3468 0.7876 0.5208 0.065 Uiso 1 1 calc R
C2A C 0.3506(5) 0.7930(4) 0.5991(2) 0.0274(13) Uani 1 1 d .
H2AA H 0.4010 0.8427 0.6000 0.033 Uiso 1 1 calc R
H2AB H 0.2853 0.8224 0.6035 0.033 Uiso 1 1 calc R
C3A C 0.3653(5) 0.7613(5) 0.6894(3) 0.0247(13) Uani 1 1 d .
C4A C 0.3682(4) 0.6924(4) 0.7285(2) 0.0209(12) Uani 1 1 d .
C5A C 0.3650(4) 0.7248(5) 0.7806(2) 0.0229(12) Uani 1 1 d .
C6A C 0.3647(4) 0.8207(5) 0.7905(3) 0.0259(13) Uani 1 1 d .
H6AA H 0.3659 0.8417 0.8251 0.031 Uiso 1 1 calc R
C7A C 0.3626(5) 0.8852(5) 0.7516(2) 0.0278(15) Uani 1 1 d .
H7AA H 0.3619 0.9499 0.7593 0.033 Uiso 1 1 calc R
C8A C 0.3615(4) 0.8552(4) 0.7009(3) 0.0269(13) Uani 1 1 d .
H8AA H 0.3581 0.8996 0.6738 0.032 Uiso 1 1 calc R
C9A C 0.3574(4) 0.6620(5) 0.8219(2) 0.0249(13) Uani 1 1 d .
H9AA H 0.3511 0.6885 0.8552 0.030 Uiso 1 1 calc R
C10A C 0.3365(4) 0.5148(4) 0.8650(2) 0.0203(11) Uani 1 1 d .
H10B H 0.2670 0.4930 0.8625 0.024 Uiso 1 1 calc R
C11A C 0.3505(5) 0.5622(5) 0.9182(2) 0.0323(15) Uani 1 1 d .
H11C H 0.4190 0.5841 0.9220 0.039 Uiso 1 1 calc R
H11D H 0.3062 0.6166 0.9213 0.039 Uiso 1 1 calc R
C12A C 0.3266(6) 0.4907(7) 0.9594(2) 0.0421(19) Uani 1 1 d .
H12C H 0.3390 0.5185 0.9936 0.051 Uiso 1 1 calc R
H12D H 0.2560 0.4748 0.9574 0.051 Uiso 1 1 calc R
C13A C 0.3862(7) 0.4030(6) 0.9542(3) 0.0416(18) Uani 1 1 d .
H13C H 0.3642 0.3575 0.9803 0.050 Uiso 1 1 calc R
H13D H 0.4560 0.4176 0.9611 0.050 Uiso 1 1 calc R
C14A C 0.3778(6) 0.3584(5) 0.9007(3) 0.0327(14) Uani 1 1 d .
H14C H 0.4237 0.3051 0.8980 0.039 Uiso 1 1 calc R
H14D H 0.3103 0.3349 0.8953 0.039 Uiso 1 1 calc R
C15A C 0.4025(4) 0.4314(5) 0.8602(2) 0.0244(12) Uani 1 1 d .
H15B H 0.4716 0.4524 0.8660 0.029 Uiso 1 1 calc R
C16A C 0.3911(4) 0.3147(4) 0.7936(2) 0.0236(12) Uani 1 1 d .
H16B H 0.3910 0.2703 0.8206 0.028 Uiso 1 1 calc R
C17A C 0.3983(4) 0.3383(4) 0.6995(2) 0.0216(12) Uani 1 1 d .
C18A C 0.3893(5) 0.2805(4) 0.7428(2) 0.0237(12) Uani 1 1 d .
C19A C 0.4072(4) 0.2940(4) 0.6504(2) 0.0226(12) Uani 1 1 d .
C20A C 0.4042(5) 0.1984(5) 0.6469(2) 0.0258(12) Uani 1 1 d .
H20B H 0.4112 0.1698 0.6142 0.031 Uiso 1 1 calc R
C21A C 0.3910(5) 0.1417(5) 0.6909(3) 0.0292(14) Uani 1 1 d .
H21B H 0.3865 0.0759 0.6875 0.035 Uiso 1 1 calc R
C22A C 0.3848(5) 0.1812(5) 0.7371(3) 0.0261(13) Uani 1 1 d .
H22B H 0.3773 0.1431 0.7667 0.031 Uiso 1 1 calc R
C23A C 0.4283(6) 0.3097(5) 0.5604(2) 0.0364(16) Uani 1 1 d .
H23C H 0.3697 0.2707 0.5538 0.044 Uiso 1 1 calc R
H23D H 0.4873 0.2695 0.5584 0.044 Uiso 1 1 calc R
C24A C 0.4348(9) 0.3869(6) 0.5214(3) 0.059(3) Uani 1 1 d .
H24D H 0.4890 0.4287 0.5304 0.088 Uiso 1 1 calc R
H24E H 0.3731 0.4221 0.5212 0.088 Uiso 1 1 calc R
H24F H 0.4464 0.3603 0.4873 0.088 Uiso 1 1 calc R
C50A C 0.5513(5) 0.5657(5) 0.6275(3) 0.0333(14) Uani 1 1 d .
N50A N 0.6327(5) 0.5845(6) 0.6273(3) 0.0497(17) Uani 1 1 d .
N60A N 0.1821(4) 0.5226(4) 0.5874(2) 0.0306(12) Uani 1 1 d .
C60A C 0.2593(5) 0.5275(4) 0.6028(2) 0.0275(13) Uani 1 1 d .

loop_
_atom_site_aniso_label
_atom_site_aniso_U_11
_atom_site_aniso_U_22
_atom_site_aniso_U_33
_atom_site_aniso_U_23
_atom_site_aniso_U_13
_atom_site_aniso_U_12
Hg1B 0.02610(15) 0.01656(15) 0.03077(15) 0.00088(9) -0.00024(10) -0.00187(8)
Ni1B 0.0168(3) 0.0138(4) 0.0276(3) -0.0007(3) -0.0003(3) 0.0010(3)
N1B 0.017(2) 0.023(3) 0.029(2) -0.002(2) 0.0007(19) 0.004(2)
N2B 0.017(2) 0.021(3) 0.023(2) -0.003(2) -0.0022(17) 0.006(2)
O1B 0.033(3) 0.012(2) 0.044(2) 0.0007(19) 0.0000(19) -0.0037(19)
O2B 0.026(2) 0.012(2) 0.032(2) -0.0013(18) 0.0016(17) 0.0017(17)
O3B 0.032(2) 0.011(2) 0.0248(19) 0.0003(16) -0.0024(17) -0.0036(19)
O4B 0.049(3) 0.026(3) 0.022(2) -0.0040(18) -0.0032(19) -0.003(2)
C1B 0.056(5) 0.028(4) 0.057(5) 0.008(4) -0.007(4) -0.013(4)
C2B 0.022(3) 0.019(3) 0.048(4) 0.011(3) 0.003(3) -0.006(2)
C3B 0.013(3) 0.021(3) 0.041(3) -0.002(3) -0.002(2) -0.002(2)
C4B 0.017(3) 0.014(3) 0.040(3) -0.005(3) -0.005(2) -0.001(2)
C5B 0.014(3) 0.017(3) 0.048(4) -0.004(3) -0.004(2) 0.001(2)
C6B 0.030(3) 0.015(3) 0.044(4) -0.012(3) -0.002(3) -0.005(3)
C7B 0.026(3) 0.016(3) 0.058(4) -0.009(3) -0.006(3) -0.001(2)
C8B 0.020(3) 0.024(3) 0.054(4) 0.001(3) 0.004(3) 0.002(3)
C9B 0.014(2) 0.023(3) 0.038(3) -0.006(3) 0.000(2) 0.004(2)
C10B 0.026(3) 0.023(3) 0.023(3) 0.001(2) 0.001(2) 0.006(2)
C11B 0.033(3) 0.032(4) 0.031(3) -0.009(3) -0.001(3) 0.006(3)
C12B 0.052(4) 0.054(5) 0.027(3) 0.000(3) 0.002(3) 0.010(4)
C13B 0.058(5) 0.042(5) 0.035(3) 0.002(3) -0.007(3) 0.014(4)
C14B 0.032(3) 0.033(4) 0.032(3) 0.002(3) -0.001(3) 0.004(3)
C15B 0.021(3) 0.019(3) 0.033(3) -0.001(3) 0.000(2) 0.005(2)
C16B 0.015(3) 0.016(3) 0.033(3) 0.002(2) -0.001(2) 0.001(2)
C17B 0.017(3) 0.014(3) 0.031(3) -0.003(2) 0.001(2) -0.001(2)
C18B 0.012(3) 0.011(3) 0.043(3) -0.001(2) -0.001(2) -0.001(2)
C19B 0.021(3) 0.013(3) 0.037(3) -0.005(2) -0.001(2) 0.004(3)
C20B 0.019(3) 0.017(3) 0.034(3) -0.006(2) 0.001(2) -0.001(2)
C21B 0.025(3) 0.013(3) 0.045(3) 0.002(3) 0.002(3) -0.001(3)
C22B 0.020(3) 0.019(3) 0.034(3) 0.005(3) -0.003(3) 0.001(2)
C23B 0.045(4) 0.027(4) 0.034(3) -0.001(3) -0.010(3) -0.008(3)
C24B 0.092(7) 0.036(4) 0.044(4) 0.008(4) -0.016(4) -0.019(5)
C50B 0.029(3) 0.026(3) 0.031(3) 0.001(3) -0.004(3) 0.000(3)
N50B 0.032(3) 0.042(4) 0.051(3) -0.004(3) -0.001(3) -0.003(3)
N60B 0.035(3) 0.022(3) 0.047(3) -0.008(3) 0.006(3) -0.002(3)
C60B 0.044(4) 0.016(3) 0.031(3) -0.001(3) 0.003(3) 0.003(3)
Hg1A 0.02688(15) 0.01664(15) 0.02907(15) 0.00041(9) 0.00043(10) 0.00144(8)
Ni1A 0.0169(3) 0.0136(4) 0.0246(3) 0.0004(3) 0.0003(3) 0.0008(3)
N1A 0.020(2) 0.026(3) 0.017(2) -0.002(2) 0.0003(17) -0.004(2)
N2A 0.013(2) 0.024(3) 0.031(2) -0.003(2) 0.0017(19) 0.001(2)
O1A 0.034(2) 0.015(2) 0.036(2) 0.0062(19) 0.0017(19) 0.003(2)
O2A 0.022(2) 0.008(2) 0.035(2) 0.0008(17) -0.0001(16) 0.0009(16)
O3A 0.026(2) 0.014(2) 0.0278(19) -0.0027(17) 0.0022(16) 0.0046(18)
O4A 0.043(3) 0.023(2) 0.027(2) -0.0056(19) 0.0027(19) 0.006(2)
C1A 0.060(5) 0.034(4) 0.035(3) 0.008(3) -0.002(3) 0.005(4)
C2A 0.023(3) 0.014(3) 0.044(3) 0.012(3) 0.002(3) 0.002(2)
C3A 0.017(3) 0.019(3) 0.039(3) 0.003(3) 0.002(2) 0.005(2)
C4A 0.017(3) 0.011(3) 0.035(3) -0.002(2) 0.001(2) 0.002(2)
C5A 0.012(3) 0.024(3) 0.032(3) -0.003(3) -0.002(2) 0.000(2)
C6A 0.020(3) 0.019(3) 0.039(3) -0.005(3) 0.001(2) 0.002(2)
C7A 0.025(3) 0.010(3) 0.049(4) -0.005(3) -0.003(3) 0.004(2)
C8A 0.021(3) 0.012(3) 0.047(4) 0.004(3) 0.001(2) -0.002(2)
C9A 0.017(3) 0.022(3) 0.035(3) -0.006(3) -0.001(2) 0.002(2)
C10A 0.020(3) 0.021(3) 0.020(2) 0.001(2) 0.003(2) 0.002(2)
C11A 0.035(3) 0.032(4) 0.030(3) -0.011(3) -0.005(3) 0.009(3)
C12A 0.052(4) 0.054(5) 0.021(3) 0.003(3) 0.006(3) 0.003(4)
C13A 0.053(5) 0.040(5) 0.032(3) 0.001(3) -0.005(3) -0.003(4)
C14A 0.039(3) 0.024(3) 0.035(3) 0.005(3) -0.005(3) -0.001(3)
C15A 0.023(3) 0.021(3) 0.029(3) 0.002(2) -0.004(2) -0.002(3)
C16A 0.018(3) 0.013(3) 0.039(3) 0.003(2) 0.000(2) 0.000(2)
C17A 0.013(3) 0.015(3) 0.037(3) 0.001(2) 0.001(2) 0.000(2)
C18A 0.020(3) 0.012(3) 0.038(3) 0.007(2) 0.000(2) 0.004(2)
C19A 0.019(3) 0.013(3) 0.036(3) -0.003(2) -0.001(2) 0.006(2)
C20A 0.025(3) 0.018(3) 0.035(3) -0.005(2) 0.000(2) -0.003(3)
C21A 0.028(3) 0.015(3) 0.045(3) 0.003(3) -0.003(3) -0.003(3)
C22A 0.025(3) 0.010(3) 0.044(3) 0.003(3) -0.004(3) -0.001(2)
C23A 0.047(4) 0.028(4) 0.034(3) -0.003(3) 0.007(3) 0.012(3)
C24A 0.100(8) 0.039(5) 0.037(4) 0.001(4) 0.015(4) 0.025(5)
C50A 0.033(3) 0.030(4) 0.037(3) -0.001(3) 0.004(3) -0.001(3)
N50A 0.034(3) 0.056(5) 0.059(4) -0.003(4) 0.000(3) 0.000(3)
N60A 0.036(3) 0.024(3) 0.032(3) -0.004(2) -0.005(2) 0.001(2)
C60A 0.033(3) 0.015(3) 0.034(3) -0.002(2) 0.000(2) -0.001(3)

loop_
_atom_type_symbol
_atom_type_description
_atom_type_scat_dispersion_real
_atom_type_scat_dispersion_imag
_atom_type_scat_source
C C 0.0033 0.0016 'International Tables Vol C Tables 4.2.6.8 and 6.1.1.4'
H H 0.0000 0.0000 'International Tables Vol C Tables 4.2.6.8 and 6.1.1.4'
N N 0.0061 0.0033 'International Tables Vol C Tables 4.2.6.8 and 6.1.1.4'
O O 0.0106 0.0060 'International Tables Vol C Tables 4.2.6.8 and 6.1.1.4'
Ni Ni 0.3393 1.1124 'International Tables Vol C Tables 4.2.6.8 and 6.1.1.4'
Hg Hg -2.3894 9.2266 'International Tables Vol C Tables 4.2.6.8 and 6.1.1.4'

loop_
_geom_angle_atom_site_label_1
_geom_angle_atom_site_label_2
_geom_angle_atom_site_label_3
_geom_angle
C60B Hg1B C50B 160.4(2)
C60B Hg1B O2B 105.3(2)
C50B Hg1B O2B 91.4(2)
C60B Hg1B O3B 96.1(2)
C50B Hg1B O3B 101.2(2)
O2B Hg1B O3B 60.11(14)
N1B Ni1B N2B 84.8(2)
N1B Ni1B O3B 174.1(2)
N2B Ni1B O3B 95.5(2)
N1B Ni1B O2B 94.8(2)
N2B Ni1B O2B 173.8(2)
O3B Ni1B O2B 85.48(19)
C9B N1B C10B 120.2(5)
C9B N1B Ni1B 126.8(5)
C10B N1B Ni1B 112.9(4)
C16B N2B C15B 120.5(6)
C16B N2B Ni1B 125.5(5)
C15B N2B Ni1B 113.7(4)
C3B O1B C2B 117.0(5)
C4B O2B Ni1B 126.8(4)
C4B O2B Hg1B 125.9(4)
Ni1B O2B Hg1B 107.29(19)
C18B O3B Ni1B 126.6(4)
C18B O3B Hg1B 126.3(4)
Ni1B O3B Hg1B 107.04(19)
C19B O4B C23B 116.9(5)
C2B C1B H1B1 109.5
C2B C1B H1B2 109.5
H1B1 C1B H1B2 109.5
C2B C1B H1B3 109.5
H1B1 C1B H1B3 109.5
H1B2 C1B H1B3 109.5
O1B C2B C1B 109.2(6)
O1B C2B H2BA 109.8
C1B C2B H2BA 109.8
O1B C2B H2BB 109.8
C1B C2B H2BB 109.8
H2BA C2B H2BB 108.3
O1B C3B C8B 123.4(7)
O1B C3B C4B 115.4(6)
C8B C3B C4B 121.2(7)
O2B C4B C5B 123.6(6)
O2B C4B C3B 119.0(6)
C5B C4B C3B 117.5(6)
C4B C5B C6B 120.7(7)
C4B C5B C9B 122.3(6)
C6B C5B C9B 116.8(6)
C7B C6B C5B 120.3(7)
C7B C6B H6BA 119.9
C5B C6B H6BA 119.9
C6B C7B C8B 119.8(7)
C6B C7B H7BA 120.1
C8B C7B H7BA 120.1
C3B C8B C7B 120.5(7)
C3B C8B H8BA 119.8
C7B C8B H8BA 119.8
N1B C9B C5B 125.2(6)
N1B C9B H9BA 117.4
C5B C9B H9BA 117.4
N1B C10B C15B 104.2(5)
N1B C10B C11B 118.7(5)
C15B C10B C11B 111.9(5)
N1B C10B H10A 107.1
C15B C10B H10A 107.1
C11B C10B H10A 107.1
C12B C11B C10B 109.0(6)
C12B C11B H11A 109.9
C10B C11B H11A 109.9
C12B C11B H11B 109.9
C10B C11B H11B 109.9
H11A C11B H11B 108.3
C13B C12B C11B 112.4(6)
C13B C12B H12A 109.1
C11B C12B H12A 109.1
C13B C12B H12B 109.1
C11B C12B H12B 109.1
H12A C12B H12B 107.9
C12B C13B C14B 111.7(6)
C12B C13B H13A 109.3
C14B C13B H13A 109.3
C12B C13B H13B 109.3
C14B C13B H13B 109.3
H13A C13B H13B 107.9
C13B C14B C15B 110.5(7)
C13B C14B H14A 109.5
C15B C14B H14A 109.5
C13B C14B H14B 109.5
C15B C14B H14B 109.5
H14A C14B H14B 108.1
N2B C15B C10B 104.2(5)
N2B C15B C14B 118.1(6)
C10B C15B C14B 112.1(5)
N2B C15B H15A 107.3
C10B C15B H15A 107.3
C14B C15B H15A 107.3
N2B C16B C17B 125.8(6)
N2B C16B H16A 117.1
C17B C16B H16A 117.1
C18B C17B C22B 122.2(6)
C18B C17B C16B 122.1(6)
C22B C17B C16B 115.6(6)
O3B C18B C17B 124.3(6)
O3B C18B C19B 118.9(6)
C17B C18B C19B 116.8(6)
O4B C19B C20B 124.1(6)
O4B C19B C18B 116.1(5)
C20B C19B C18B 119.8(6)
C19B C20B C21B 121.3(6)
C19B C20B H20A 119.4
C21B C20B H20A 119.4
C22B C21B C20B 120.4(6)
C22B C21B H21A 119.8
C20B C21B H21A 119.8
C21B C22B C17B 119.6(6)
C21B C22B H22A 120.2
C17B C22B H22A 120.2
O4B C23B C24B 107.7(6)
O4B C23B H23A 110.2
C24B C23B H23A 110.2
O4B C23B H23B 110.2
C24B C23B H23B 110.2
H23A C23B H23B 108.5
C23B C24B H24A 109.5
C23B C24B H24B 109.5
H24A C24B H24B 109.5
C23B C24B H24C 109.5
H24A C24B H24C 109.5
H24B C24B H24C 109.5
N50B C50B Hg1B 175.1(6)
N60B C60B Hg1B 177.6(6)
C50A Hg1A C60A 162.6(3)
C50A Hg1A O2A 95.7(2)
C60A Hg1A O2A 98.7(2)
C50A Hg1A O3A 96.8(2)
C60A Hg1A O3A 98.8(2)
O2A Hg1A O3A 59.91(14)
N1A Ni1A N2A 85.2(2)
N1A Ni1A O3A 178.4(2)
N2A Ni1A O3A 94.7(2)
N1A Ni1A O2A 94.4(2)
N2A Ni1A O2A 178.3(2)
O3A Ni1A O2A 85.8(2)
C9A N1A C10A 121.1(5)
C9A N1A Ni1A 126.3(5)
C10A N1A Ni1A 112.6(4)
C16A N2A C15A 120.9(6)
C16A N2A Ni1A 125.4(5)
C15A N2A Ni1A 113.7(4)
C3A O1A C2A 116.6(5)
C4A O2A Ni1A 127.4(4)
C4A O2A Hg1A 124.3(4)
Ni1A O2A Hg1A 107.24(19)
C17A O3A Ni1A 127.1(4)
C17A O3A Hg1A 125.5(4)
Ni1A O3A Hg1A 106.9(2)
C19A O4A C23A 116.5(5)
C2A C1A H1A1 109.5
C2A C1A H1A2 109.5
H1A1 C1A H1A2 109.5
C2A C1A H1A3 109.5
H1A1 C1A H1A3 109.5
H1A2 C1A H1A3 109.5
O1A C2A C1A 108.9(6)
O1A C2A H2AA 109.9
C1A C2A H2AA 109.9
O1A C2A H2AB 109.9
C1A C2A H2AB 109.9
H2AA C2A H2AB 108.3
O1A C3A C8A 123.6(6)
O1A C3A C4A 114.6(6)
C8A C3A C4A 121.8(6)
O2A C4A C3A 120.5(6)
O2A C4A C5A 122.7(6)
C3A C4A C5A 116.8(6)
C6A C5A C9A 119.4(6)
C6A C5A C4A 119.5(6)
C9A C5A C4A 121.1(6)
C7A C6A C5A 121.9(6)
C7A C6A H6AA 119.1
C5A C6A H6AA 119.1
C6A C7A C8A 119.6(6)
C6A C7A H7AA 120.2
C8A C7A H7AA 120.2
C3A C8A C7A 120.4(7)
C3A C8A H8AA 119.8
C7A C8A H8AA 119.8
N1A C9A C5A 126.9(6)
N1A C9A H9AA 116.6
C5A C9A H9AA 116.6
N1A C10A C15A 105.2(5)
N1A C10A C11A 116.5(5)
C15A C10A C11A 110.5(5)
N1A C10A H10B 108.1
C15A C10A H10B 108.1
C11A C10A H10B 108.1
C12A C11A C10A 107.9(6)
C12A C11A H11C 110.1
C10A C11A H11C 110.1
C12A C11A H11D 110.1
C10A C11A H11D 110.1
H11C C11A H11D 108.4
C13A C12A C11A 112.6(6)
C13A C12A H12C 109.1
C11A C12A H12C 109.1
C13A C12A H12D 109.1
C11A C12A H12D 109.1
H12C C12A H12D 107.8
C12A C13A C14A 113.0(6)
C12A C13A H13C 109.0
C14A C13A H13C 109.0
C12A C13A H13D 109.0
C14A C13A H13D 109.0
H13C C13A H13D 107.8
C15A C14A C13A 108.8(6)
C15A C14A H14C 109.9
C13A C14A H14C 109.9
C15A C14A H14D 109.9
C13A C14A H14D 109.9
H14C C14A H14D 108.3
N2A C15A C10A 104.3(5)
N2A C15A C14A 116.8(5)
C10A C15A C14A 111.0(5)
N2A C15A H15B 108.1
C10A C15A H15B 108.1
C14A C15A H15B 108.1
N2A C16A C18A 125.1(6)
N2A C16A H16B 117.4
C18A C16A H16B 117.4
O3A C17A C18A 122.8(6)
O3A C17A C19A 119.7(6)
C18A C17A C19A 117.4(6)
C17A C18A C16A 123.0(6)
C17A C18A C22A 120.6(6)
C16A C18A C22A 116.3(6)
O4A C19A C20A 124.7(6)
O4A C19A C17A 115.4(5)
C20A C19A C17A 119.9(6)
C19A C20A C21A 121.6(6)
C19A C20A H20B 119.2
C21A C20A H20B 119.2
C22A C21A C20A 119.6(6)
C22A C21A H21B 120.2
C20A C21A H21B 120.2
C21A C22A C18A 120.9(6)
C21A C22A H22B 119.6
C18A C22A H22B 119.6
O4A C23A C24A 107.5(6)
O4A C23A H23C 110.2
C24A C23A H23C 110.2
O4A C23A H23D 110.2
C24A C23A H23D 110.2
H23C C23A H23D 108.5
C23A C24A H24D 109.5
C23A C24A H24E 109.5
H24D C24A H24E 109.5
C23A C24A H24F 109.5
H24D C24A H24F 109.5
H24E C24A H24F 109.5
N50A C50A Hg1A 176.0(8)
N60A C60A Hg1A 176.1(6)

loop_
_geom_bond_atom_site_label_1
_geom_bond_atom_site_label_2
_geom_bond_distance
Hg1B C60B 2.059(7)
Hg1B C50B 2.062(6)
Hg1B O2B 2.524(4)
Hg1B O3B 2.535(4)
Ni1B N1B 1.840(5)
Ni1B N2B 1.850(5)
Ni1B O3B 1.864(4)
Ni1B O2B 1.869(4)
N1B C9B 1.288(9)
N1B C10B 1.475(7)
N2B C16B 1.309(9)
N2B C15B 1.453(8)
O1B C3B 1.366(8)
O1B C2B 1.429(7)
O2B C4B 1.317(8)
O3B C18B 1.319(8)
O4B C19B 1.344(8)
O4B C23B 1.442(8)
C1B C2B 1.500(10)
C1B H1B1 0.9800
C1B H1B2 0.9800
C1B H1B3 0.9800
C2B H2BA 0.9900
C2B H2BB 0.9900
C3B C8B 1.371(10)
C3B C4B 1.430(10)
C4B C5B 1.401(10)
C5B C6B 1.421(9)
C5B C9B 1.428(10)
C6B C7B 1.371(11)
C6B H6BA 0.9500
C7B C8B 1.412(10)
C7B H7BA 0.9500
C8B H8BA 0.9500
C9B H9BA 0.9500
C10B C15B 1.507(8)
C10B C11B 1.542(8)
C10B H10A 1.0000
C11B C12B 1.529(11)
C11B H11A 0.9900
C11B H11B 0.9900
C12B C13B 1.506(12)
C12B H12A 0.9900
C12B H12B 0.9900
C13B C14B 1.520(10)
C13B H13A 0.9900
C13B H13B 0.9900
C14B C15B 1.532(9)
C14B H14A 0.9900
C14B H14B 0.9900
C15B H15A 1.0000
C16B C17B 1.426(9)
C16B H16A 0.9500
C17B C18B 1.396(9)
C17B C22B 1.414(9)
C18B C19B 1.443(9)
C19B C20B 1.384(8)
C20B C21B 1.396(9)
C20B H20A 0.9500
C21B C22B 1.357(9)
C21B H21A 0.9500
C22B H22A 0.9500
C23B C24B 1.505(10)
C23B H23A 0.9900
C23B H23B 0.9900
C24B H24A 0.9800
C24B H24B 0.9800
C24B H24C 0.9800
C50B N50B 1.121(9)
N60B C60B 1.126(9)
Hg1A C50A 2.047(7)
Hg1A C60A 2.066(7)
Hg1A O2A 2.531(4)
Hg1A O3A 2.541(4)
Ni1A N1A 1.846(5)
Ni1A N2A 1.853(5)
Ni1A O3A 1.859(4)
Ni1A O2A 1.861(4)
N1A C9A 1.283(9)
N1A C10A 1.480(7)
N2A C16A 1.310(8)
N2A C15A 1.465(8)
O1A C3A 1.371(8)
O1A C2A 1.452(7)
O2A C4A 1.322(8)
O3A C17A 1.321(8)
O4A C19A 1.350(8)
O4A C23A 1.437(7)
C1A C2A 1.493(10)
C1A H1A1 0.9800
C1A H1A2 0.9800
C1A H1A3 0.9800
C2A H2AA 0.9900
C2A H2AB 0.9900
C3A C8A 1.381(10)
C3A C4A 1.419(9)
C4A C5A 1.435(9)
C5A C6A 1.400(9)
C5A C9A 1.404(9)
C6A C7A 1.372(10)
C6A H6AA 0.9500
C7A C8A 1.388(9)
C7A H7AA 0.9500
C8A H8AA 0.9500
C9A H9AA 0.9500
C10A C15A 1.502(8)
C10A C11A 1.552(8)
C10A H10B 1.0000
C11A C12A 1.520(11)
C11A H11C 0.9900
C11A H11D 0.9900
C12A C13A 1.504(12)
C12A H12C 0.9900
C12A H12D 0.9900
C13A C14A 1.535(9)
C13A H13C 0.9900
C13A H13D 0.9900
C14A C15A 1.524(9)
C14A H14C 0.9900
C14A H14D 0.9900
C15A H15B 1.0000
C16A C18A 1.411(9)
C16A H16B 0.9500
C17A C18A 1.403(8)
C17A C19A 1.432(9)
C18A C22A 1.433(9)
C19A C20A 1.375(9)
C20A C21A 1.416(9)
C20A H20B 0.9500
C21A C22A 1.332(10)
C21A H21B 0.9500
C22A H22B 0.9500
C23A C24A 1.505(10)
C23A H23C 0.9900
C23A H23D 0.9900
C24A H24D 0.9800
C24A H24E 0.9800
C24A H24F 0.9800
C50A N50A 1.142(10)
N60A C60A 1.128(9)
